data_7053621
loop_
_publ_author_name
'Aijaz, Arshad'
'Lama, Prem'
'Sa\~nudo, E. Carolina'
'Mishra, Rupali'
'Bharadwaj, Parimal K.'

_publ_section_title
;
 Coordination polymers of various architectures built with mixed
 imidazole/benzimidazole and carboxylate donor ligands and different metal
 ions: syntheses, structural features and magnetic properties
;
_journal_issue 11
_journal_name_full 'New Journal of Chemistry'
_journal_page_first 2502
_journal_paper_doi 10.1039/c0nj00302f
_journal_volume 34
_journal_year 2010
_chemical_formula_moiety 'C34 H40 Cd N6 O10'
_chemical_formula_sum 'C34 H40 Cd N6 O10'
_chemical_formula_weight 805.13
_chemical_name_systematic
;
?
;
_space_group_IT_number 15
_symmetry_cell_setting monoclinic
_symmetry_space_group_name_Hall '-C 2yc'
_symmetry_space_group_name_H-M 'C 1 2/c 1'
_atom_sites_solution_hydrogens geom
_atom_sites_solution_primary direct
_atom_sites_solution_secondary difmap
_audit_creation_method SHELXL-97
_cell_angle_alpha 90.000
_cell_angle_beta 120.330(4)
_cell_angle_gamma 90.000
_cell_formula_units_Z 4
_cell_length_a 18.290(2)
_cell_length_b 16.292(5)
_cell_length_c 13.675(4)
_cell_measurement_reflns_used 999
_cell_measurement_temperature 100(2)
_cell_measurement_theta_max 26.5
_cell_measurement_theta_min 2.50
_cell_volume 3517.2(15)
_computing_cell_refinement 'SAINT 6.45 ( Bruker, 2003)'
_computing_data_collection 'SMART 5.628 (Bruker, 2003)'
_computing_data_reduction 'SAINT 6.45 ( Bruker, 2003)'
_computing_molecular_graphics 'DIAMOND 2.1e'
_computing_structure_refinement 'SHELXL-97 (Sheldrick, 1997)'
_computing_structure_solution SIR-97
_diffrn_ambient_temperature 100(2)
_diffrn_measured_fraction_theta_full 0.992
_diffrn_measured_fraction_theta_max 0.992
_diffrn_measurement_device_type 'BRUKER SMART APEX'
_diffrn_measurement_method /w-scans
_diffrn_radiation_monochromator graphite
_diffrn_radiation_source 'fine-focus sealed tube'
_diffrn_radiation_type MoK\a
_diffrn_radiation_wavelength 0.71073
_diffrn_reflns_av_R_equivalents 0.0421
_diffrn_reflns_av_sigmaI/netI 0.0486
_diffrn_reflns_limit_h_max 22
_diffrn_reflns_limit_h_min -9
_diffrn_reflns_limit_k_max 20
_diffrn_reflns_limit_k_min -20
_diffrn_reflns_limit_l_max 16
_diffrn_reflns_limit_l_min -17
_diffrn_reflns_number 9899
_diffrn_reflns_theta_full 26.50
_diffrn_reflns_theta_max 26.50
_diffrn_reflns_theta_min 2.50
_exptl_absorpt_coefficient_mu 0.687
_exptl_absorpt_correction_T_max 0.9345
_exptl_absorpt_correction_T_min 0.8981
_exptl_absorpt_correction_type empirical
_exptl_absorpt_process_details SADABS
_exptl_crystal_colour colorless
_exptl_crystal_density_diffrn 1.520
_exptl_crystal_density_method 'not measured'
_exptl_crystal_description block
_exptl_crystal_F_000 1656
_exptl_crystal_size_max 0.16
_exptl_crystal_size_mid 0.14
_exptl_crystal_size_min 0.10
_refine_diff_density_max 0.683
_refine_diff_density_min -0.773
_refine_diff_density_rms 0.192
_refine_ls_extinction_method none
_refine_ls_goodness_of_fit_ref 1.086
_refine_ls_hydrogen_treatment refU
_refine_ls_matrix_type full
_refine_ls_number_parameters 249
_refine_ls_number_reflns 3625
_refine_ls_number_restraints 3
_refine_ls_restrained_S_all 1.086
_refine_ls_R_factor_all 0.0392
_refine_ls_R_factor_gt 0.0346
_refine_ls_shift/su_max 0.000
_refine_ls_shift/su_mean 0.000
_refine_ls_structure_factor_coef Fsqd
_refine_ls_weighting_details 'calc w=1/[\s^2^(Fo^2^)+(0.0506P)^2^+7.1182P] where P=(Fo^2^+2Fc^2^)/3'
_refine_ls_weighting_scheme calc
_refine_ls_wR_factor_gt 0.0831
_refine_ls_wR_factor_ref 0.0931
_reflns_number_gt 3418
_reflns_number_total 3625
_reflns_threshold_expression >2sigma(I)
_cod_data_source_file c0nj00302f.txt
_cod_data_source_block 10
_cod_depositor_comments
;
The following automatic conversions were performed:

'_symmetry_cell_setting' value 'Monoclinic' changed to 'monoclinic'
according to /home/saulius/struct/CIF-dictionaries/cif_core.dic
dictionary named 'cif_core.dic' version 2.4.2 from 2011-04-26.

Automatic conversion script
Id: cif_fix_values 1891 2012-01-12 08:04:46Z andrius 
;
_cod_original_sg_symbol_H-M C2/c
_cod_database_code 7053621

loop_
_symmetry_equiv_pos_as_xyz
'x, y, z'
'-x, y, -z+1/2'
'x+1/2, y+1/2, z'
'-x+1/2, y+1/2, -z+1/2'
'-x, -y, -z'
'x, -y, z-1/2'
'-x+1/2, -y+1/2, -z'
'x+1/2, -y+1/2, z-1/2'

loop_
_atom_site_label
_atom_site_type_symbol
_atom_site_fract_x
_atom_site_fract_y
_atom_site_fract_z
_atom_site_U_iso_or_equiv
_atom_site_adp_type
_atom_site_occupancy
_atom_site_symmetry_multiplicity
_atom_site_calc_flag
_atom_site_refinement_flags
Cd1 Cd 0.5000 0.148438(13) 0.7500 0.01191(10) Uani 1 2 d S
O1 O 0.85745(10) -0.31923(10) 0.65899(14) 0.0165(4) Uani 1 1 d .
O2 O 0.94258(11) -0.24622(10) 0.81095(15) 0.0172(4) Uani 1 1 d .
O3 O 0.93940(12) 0.12779(12) 0.56959(16) 0.0232(4) Uani 1 1 d .
N1 N 0.51669(13) 0.04429(12) 0.65101(17) 0.0144(4) Uani 1 1 d .
N2 N 0.58689(12) -0.06844(12) 0.65424(17) 0.0135(4) Uani 1 1 d .
N3 N 0.88815(14) 0.08553(13) 0.68161(19) 0.0206(5) Uani 1 1 d .
C1 C 0.59160(15) 0.01243(14) 0.6820(2) 0.0146(5) Uani 1 1 d .
H1 H 0.6420 0.0419 0.7187 0.017 Uiso 1 1 calc R
C2 C 0.45896(15) -0.01994(14) 0.6004(2) 0.0143(5) Uani 1 1 d .
C3 C 0.37159(15) -0.02050(15) 0.5555(2) 0.0174(5) Uani 1 1 d .
H3 H 0.3424 0.0266 0.5542 0.021 Uiso 1 1 calc R
C4 C 0.33017(16) -0.09438(16) 0.5129(2) 0.0195(5) Uani 1 1 d .
H4 H 0.2718 -0.0969 0.4820 0.023 Uiso 1 1 calc R
C5 C 0.37427(17) -0.16568(16) 0.5154(2) 0.0198(5) Uani 1 1 d .
H5 H 0.3443 -0.2142 0.4863 0.024 Uiso 1 1 calc R
C6 C 0.46067(16) -0.16575(15) 0.5598(2) 0.0172(5) Uani 1 1 d .
H6 H 0.4898 -0.2131 0.5617 0.021 Uiso 1 1 calc R
C7 C 0.50218(15) -0.09133(14) 0.6018(2) 0.0142(5) Uani 1 1 d .
C8 C 0.65789(15) -0.11857(14) 0.6755(2) 0.0141(5) Uani 1 1 d .
C9 C 0.64914(16) -0.17212(15) 0.5907(2) 0.0175(5) Uani 1 1 d .
H9 H 0.5980 -0.1760 0.5228 0.021 Uiso 1 1 calc R
C10 C 0.71803(15) -0.21936(15) 0.6096(2) 0.0152(5) Uani 1 1 d .
H10 H 0.7131 -0.2556 0.5541 0.018 Uiso 1 1 calc R
C11 C 0.79490(15) -0.21289(14) 0.7116(2) 0.0146(5) Uani 1 1 d .
C12 C 0.80241(16) -0.15867(14) 0.7952(2) 0.0150(5) Uani 1 1 d .
H12 H 0.8536 -0.1540 0.8630 0.018 Uiso 1 1 calc R
C13 C 0.73332(15) -0.11174(14) 0.7768(2) 0.0152(5) Uani 1 1 d .
H13 H 0.7378 -0.0759 0.8325 0.018 Uiso 1 1 calc R
C14 C 0.86991(15) -0.26228(14) 0.7288(2) 0.0136(5) Uani 1 1 d .
C15 C 0.86545(19) 0.01744(18) 0.7301(2) 0.0292(6) Uani 1 1 d .
H15A H 0.8074 0.0230 0.7109 0.044 Uiso 1 1 calc R
H15B H 0.9014 0.0178 0.8110 0.044 Uiso 1 1 calc R
H15C H 0.8726 -0.0334 0.7003 0.044 Uiso 1 1 calc R
C16 C 0.87681(18) 0.16804(18) 0.7135(2) 0.0254(6) Uani 1 1 d .
H16A H 0.9045 0.1719 0.7945 0.038 Uiso 1 1 calc R
H16B H 0.8175 0.1791 0.6811 0.038 Uiso 1 1 calc R
H16C H 0.9011 0.2074 0.6858 0.038 Uiso 1 1 calc R
C17 C 0.91907(16) 0.07308(16) 0.6134(2) 0.0205(5) Uani 1 1 d .
H17 H 0.9259 0.0190 0.5975 0.025 Uiso 1 1 calc R
OW1 O 0.78506(13) -0.06905(12) 0.4192(2) 0.0322(5) Uani 1 1 d D
OW2 O 0.95845(13) -0.11947(14) 0.5297(2) 0.0269(4) Uani 1 1 d .
H1W1 H 0.7510(19) -0.1082(18) 0.405(3) 0.046(11) Uiso 1 1 d D
H2W1 H 0.8337(15) -0.089(2) 0.441(4) 0.064(14) Uiso 1 1 d D
H1W2 H 0.982(3) -0.153(2) 0.574(4) 0.046(13) Uiso 1 1 d .
H2W2 H 0.984(2) -0.1181(19) 0.501(3) 0.022(8) Uiso 1 1 d .

loop_
_atom_site_aniso_label
_atom_site_aniso_U_11
_atom_site_aniso_U_22
_atom_site_aniso_U_33
_atom_site_aniso_U_23
_atom_site_aniso_U_13
_atom_site_aniso_U_12
Cd1 0.00996(15) 0.00880(14) 0.01848(15) 0.000 0.00829(11) 0.000
O1 0.0123(8) 0.0155(8) 0.0200(8) -0.0025(7) 0.0068(7) 0.0037(7)
O2 0.0133(9) 0.0147(8) 0.0233(9) -0.0028(7) 0.0090(7) 0.0009(6)
O3 0.0205(9) 0.0281(10) 0.0201(9) 0.0039(8) 0.0097(8) -0.0003(8)
N1 0.0144(10) 0.0129(9) 0.0181(10) 0.0002(8) 0.0098(8) 0.0009(8)
N2 0.0118(9) 0.0114(9) 0.0176(10) -0.0011(7) 0.0077(8) 0.0014(7)
N3 0.0179(11) 0.0210(11) 0.0217(11) 0.0019(8) 0.0089(9) -0.0003(8)
C1 0.0145(11) 0.0133(11) 0.0187(11) -0.0014(9) 0.0104(10) 0.0000(9)
C2 0.0140(11) 0.0118(11) 0.0172(11) 0.0005(8) 0.0079(9) 0.0009(8)
C3 0.0158(12) 0.0160(11) 0.0209(12) 0.0002(9) 0.0096(10) 0.0029(9)
C4 0.0120(12) 0.0230(13) 0.0197(12) -0.0025(10) 0.0052(10) -0.0016(9)
C5 0.0182(13) 0.0180(12) 0.0199(12) -0.0035(10) 0.0072(11) -0.0037(10)
C6 0.0183(12) 0.0140(11) 0.0199(12) -0.0018(9) 0.0100(10) 0.0015(9)
C7 0.0146(11) 0.0156(11) 0.0152(11) 0.0011(9) 0.0096(9) 0.0024(9)
C8 0.0152(12) 0.0107(11) 0.0195(12) 0.0026(9) 0.0110(10) 0.0032(9)
C9 0.0163(12) 0.0156(11) 0.0202(12) 0.0008(9) 0.0089(10) 0.0031(9)
C10 0.0168(12) 0.0165(11) 0.0136(11) -0.0007(9) 0.0086(10) 0.0032(9)
C11 0.0138(12) 0.0112(11) 0.0224(12) 0.0025(9) 0.0117(10) 0.0032(9)
C12 0.0108(12) 0.0133(11) 0.0190(12) 0.0010(9) 0.0062(10) 0.0005(8)
C13 0.0177(12) 0.0120(11) 0.0200(12) -0.0015(9) 0.0125(10) 0.0013(9)
C14 0.0125(11) 0.0125(11) 0.0167(11) 0.0042(8) 0.0082(9) 0.0027(8)
C15 0.0291(15) 0.0290(15) 0.0302(15) 0.0051(12) 0.0154(13) -0.0056(12)
C16 0.0247(14) 0.0266(14) 0.0249(14) -0.0015(11) 0.0126(12) 0.0027(11)
C17 0.0158(12) 0.0200(12) 0.0206(12) -0.0005(10) 0.0056(10) -0.0004(10)
OW1 0.0188(10) 0.0191(10) 0.0555(14) 0.0059(9) 0.0163(10) 0.0035(8)
OW2 0.0212(10) 0.0300(11) 0.0329(11) 0.0107(9) 0.0160(10) 0.0087(9)

loop_
_atom_type_symbol
_atom_type_description
_atom_type_scat_dispersion_real
_atom_type_scat_dispersion_imag
_atom_type_scat_source
C C 0.0033 0.0016 'International Tables Vol C Tables 4.2.6.8 and 6.1.1.4'
H H 0.0000 0.0000 'International Tables Vol C Tables 4.2.6.8 and 6.1.1.4'
N N 0.0061 0.0033 'International Tables Vol C Tables 4.2.6.8 and 6.1.1.4'
O O 0.0106 0.0060 'International Tables Vol C Tables 4.2.6.8 and 6.1.1.4'
Cd Cd -0.8075 1.2024 'International Tables Vol C Tables 4.2.6.8 and 6.1.1.4'

loop_
_geom_angle_atom_site_label_1
_geom_angle_atom_site_label_2
_geom_angle_atom_site_label_3
_geom_angle
_geom_angle_site_symmetry_1
_geom_angle_site_symmetry_3
N1 Cd1 N1 84.11(10) . 2_656
N1 Cd1 O1 92.08(7) . 4_656
N1 Cd1 O1 107.57(7) 2_656 4_656
N1 Cd1 O1 107.57(7) . 3_455
N1 Cd1 O1 92.08(7) 2_656 3_455
O1 Cd1 O1 153.67(9) 4_656 3_455
N1 Cd1 O2 96.53(7) . 4_656
N1 Cd1 O2 163.87(7) 2_656 4_656
O1 Cd1 O2 56.32(6) 4_656 4_656
O1 Cd1 O2 103.00(6) 3_455 4_656
N1 Cd1 O2 163.87(7) . 3_455
N1 Cd1 O2 96.53(7) 2_656 3_455
O1 Cd1 O2 103.00(6) 4_656 3_455
O1 Cd1 O2 56.32(6) 3_455 3_455
O2 Cd1 O2 87.31(9) 4_656 3_455
N1 Cd1 C14 95.18(7) . 4_656
N1 Cd1 C14 135.78(7) 2_656 4_656
O1 Cd1 C14 28.23(7) 4_656 4_656
O1 Cd1 C14 129.31(7) 3_455 4_656
O2 Cd1 C14 28.09(7) 4_656 4_656
O2 Cd1 C14 95.50(7) 3_455 4_656
N1 Cd1 C14 135.78(7) . 3_455
N1 Cd1 C14 95.18(7) 2_656 3_455
O1 Cd1 C14 129.31(7) 4_656 3_455
O1 Cd1 C14 28.23(7) 3_455 3_455
O2 Cd1 C14 95.50(7) 4_656 3_455
O2 Cd1 C14 28.09(7) 3_455 3_455
C14 Cd1 C14 114.17(10) 4_656 3_455
C14 O1 Cd1 92.08(14) . 3_545
C14 O2 Cd1 89.51(14) . 3_545
C1 N1 C2 105.5(2) . .
C1 N1 Cd1 121.99(16) . .
C2 N1 Cd1 123.78(15) . .
C1 N2 C7 107.49(19) . .
C1 N2 C8 124.8(2) . .
C7 N2 C8 127.7(2) . .
C17 N3 C15 121.6(2) . .
C17 N3 C16 121.7(2) . .
C15 N3 C16 116.7(2) . .
N1 C1 N2 112.5(2) . .
C3 C2 N1 129.5(2) . .
C3 C2 C7 121.0(2) . .
N1 C2 C7 109.6(2) . .
C4 C3 C2 117.0(2) . .
C3 C4 C5 121.5(2) . .
C6 C5 C4 121.9(2) . .
C5 C6 C7 116.5(2) . .
C6 C7 N2 132.9(2) . .
C6 C7 C2 122.1(2) . .
N2 C7 C2 105.0(2) . .
C13 C8 C9 121.5(2) . .
C13 C8 N2 120.1(2) . .
C9 C8 N2 118.4(2) . .
C10 C9 C8 118.8(2) . .
C9 C10 C11 120.4(2) . .
C12 C11 C10 119.9(2) . .
C12 C11 C14 120.4(2) . .
C10 C11 C14 119.6(2) . .
C13 C12 C11 119.8(2) . .
C8 C13 C12 119.6(2) . .
O2 C14 O1 122.1(2) . .
O2 C14 C11 119.8(2) . .
O1 C14 C11 118.1(2) . .
O2 C14 Cd1 62.40(12) . 3_545
O1 C14 Cd1 59.69(12) . 3_545
C11 C14 Cd1 177.57(17) . 3_545
O3 C17 N3 124.8(3) . .

loop_
_geom_bond_atom_site_label_1
_geom_bond_atom_site_label_2
_geom_bond_distance
_geom_bond_site_symmetry_2
Cd1 N1 2.285(2) .
Cd1 N1 2.285(2) 2_656
Cd1 O1 2.3124(17) 4_656
Cd1 O1 2.3124(17) 3_455
Cd1 O2 2.3722(18) 4_656
Cd1 O2 2.3722(18) 3_455
Cd1 C14 2.677(2) 4_656
Cd1 C14 2.677(2) 3_455
O1 C14 1.267(3) .
O1 Cd1 2.3124(17) 3_545
O2 C14 1.261(3) .
O2 Cd1 2.3722(17) 3_545
O3 C17 1.231(3) .
N1 C1 1.319(3) .
N1 C2 1.397(3) .
N2 C1 1.362(3) .
N2 C7 1.390(3) .
N2 C8 1.434(3) .
N3 C17 1.329(4) .
N3 C15 1.456(3) .
N3 C16 1.460(4) .
C2 C3 1.393(3) .
C2 C7 1.401(3) .
C3 C4 1.384(4) .
C4 C5 1.405(4) .
C5 C6 1.377(4) .
C6 C7 1.391(3) .
C8 C13 1.380(4) .
C8 C9 1.394(4) .
C9 C10 1.385(3) .
C10 C11 1.397(3) .
C11 C12 1.395(3) .
C11 C14 1.503(3) .
C12 C13 1.387(3) .
C14 Cd1 2.677(2) 3_545

loop_
_geom_torsion_atom_site_label_1
_geom_torsion_atom_site_label_2
_geom_torsion_atom_site_label_3
_geom_torsion_atom_site_label_4
_geom_torsion
_geom_torsion_site_symmetry_1
N1 Cd1 N1 C1 -89.99(19) 2_656
O1 Cd1 N1 C1 17.47(19) 4_656
O1 Cd1 N1 C1 179.69(18) 3_455
O2 Cd1 N1 C1 73.80(19) 4_656
O2 Cd1 N1 C1 176.9(2) 3_455
C14 Cd1 N1 C1 45.58(19) 4_656
C14 Cd1 N1 C1 178.63(16) 3_455
N1 Cd1 N1 C2 52.83(16) 2_656
O1 Cd1 N1 C2 160.29(18) 4_656
O1 Cd1 N1 C2 -37.49(19) 3_455
O2 Cd1 N1 C2 -143.38(18) 4_656
O2 Cd1 N1 C2 -40.3(3) 3_455
C14 Cd1 N1 C2 -171.59(18) 4_656
C14 Cd1 N1 C2 -38.5(2) 3_455
C2 N1 C1 N2 0.5(3) .
Cd1 N1 C1 N2 149.09(16) .
C7 N2 C1 N1 -0.5(3) .
C8 N2 C1 N1 178.8(2) .
C1 N1 C2 C3 178.2(3) .
Cd1 N1 C2 C3 30.3(3) .
C1 N1 C2 C7 -0.3(3) .
Cd1 N1 C2 C7 -148.17(16) .
N1 C2 C3 C4 -178.3(2) .
C7 C2 C3 C4 0.1(4) .
C2 C3 C4 C5 0.3(4) .
C3 C4 C5 C6 -0.2(4) .
C4 C5 C6 C7 -0.3(4) .
C5 C6 C7 N2 178.1(3) .
C5 C6 C7 C2 0.7(4) .
C1 N2 C7 C6 -177.5(3) .
C8 N2 C7 C6 3.2(4) .
C1 N2 C7 C2 0.3(3) .
C8 N2 C7 C2 -179.0(2) .
C3 C2 C7 C6 -0.6(4) .
N1 C2 C7 C6 178.1(2) .
C3 C2 C7 N2 -178.6(2) .
N1 C2 C7 N2 0.0(3) .
C1 N2 C8 C13 41.2(3) .
C7 N2 C8 C13 -139.6(2) .
C1 N2 C8 C9 -137.2(2) .
C7 N2 C8 C9 41.9(4) .
C13 C8 C9 C10 0.1(4) .
N2 C8 C9 C10 178.5(2) .
C8 C9 C10 C11 -0.4(4) .
C9 C10 C11 C12 0.1(4) .
C9 C10 C11 C14 -177.7(2) .
C10 C11 C12 C13 0.4(4) .
C14 C11 C12 C13 178.2(2) .
C9 C8 C13 C12 0.4(4) .
N2 C8 C13 C12 -178.0(2) .
C11 C12 C13 C8 -0.6(4) .
Cd1 O2 C14 O1 1.1(2) 3_545
Cd1 O2 C14 C11 -178.78(19) 3_545
Cd1 O1 C14 O2 -1.1(2) 3_545
Cd1 O1 C14 C11 178.75(18) 3_545
C12 C11 C14 O2 -10.4(3) .
C10 C11 C14 O2 167.4(2) .
C12 C11 C14 O1 169.7(2) .
C10 C11 C14 O1 -12.5(3) .
C15 N3 C17 O3 179.9(2) .
C16 N3 C17 O3 -1.3(4) .
